data_7129050
loop_
_publ_author_name
'Yang, Canglei'
'Luo, Lixing'
'Chen, Jinqiu'
'Yang, Bo'
'Wang, Wei'
'Wang, Hebin'
'Long, Guankui'
'Liu, Guangfeng'
'Zhang, Jing'
'Huang, Wei'

_publ_section_title
;
 Helical mesoscopic crystals based on an achiral charge-transfer complex
 with controllable untwisting/breaking.
;
_journal_issue 78
_journal_name_full 'Chemical communications (Cambridge, England)'
_journal_page_first 10031
_journal_page_last 10034
_journal_paper_doi 10.1039/d1cc03767f
_journal_volume 57
_journal_year 2021
_chemical_formula_moiety 'C16 H4 N4 S2, C16 H10'
_chemical_formula_sum 'C32 H14 N4 S2'
_chemical_formula_weight 518.59
_chemical_melting_point 300
_chemical_name_systematic 'Form 1'
_space_group_crystal_system triclinic
_space_group_IT_number 2
_space_group_name_Hall '-P 1'
_space_group_name_H-M_alt 'P -1'
_atom_sites_solution_hydrogens geom
_audit_creation_date 2021-08-10
_audit_creation_method
;
Olex2 1.5-dev
(compiled 2021.06.29 svn.r12e2184c for OlexSys, GUI svn.r6225)
;
_audit_update_record
;
2021-08-16 deposited with the CCDC.	2021-08-27 downloaded from the CCDC.
;
_cell_angle_alpha 112.930(2)
_cell_angle_beta 109.052(2)
_cell_angle_gamma 90.147(2)
_cell_formula_units_Z 1
_cell_length_a 7.4924(4)
_cell_length_b 9.4682(5)
_cell_length_c 9.6821(5)
_cell_measurement_reflns_used 7251
_cell_measurement_temperature 297(2)
_cell_measurement_theta_max 68.40
_cell_measurement_theta_min 5.13
_cell_volume 591.24(6)
_computing_cell_refinement 'Bruker SAINT'
_computing_data_collection 'Bruker APEX2'
_computing_data_reduction 'Bruker SAINT'
_computing_molecular_graphics 'Olex2 1.5-dev (Dolomanov et al., 2009)'
_computing_publication_material 'Olex2 1.5-dev (Dolomanov et al., 2009)'
_computing_structure_refinement 'SHELXL 2018/3 (Sheldrick, 2015)'
_computing_structure_solution 'SHELXT 2014/5 (Sheldrick, 2014)'
_diffrn_ambient_temperature 297.15
_diffrn_measured_fraction_theta_full 0.996
_diffrn_measured_fraction_theta_max 0.994
_diffrn_measurement_device_type 'Bruker APEX-II CCD'
_diffrn_measurement_method '\f and \w scans'
_diffrn_radiation_type CuK\a
_diffrn_radiation_wavelength 1.54178
_diffrn_reflns_av_R_equivalents 0.0538
_diffrn_reflns_av_unetI/netI 0.0369
_diffrn_reflns_Laue_measured_fraction_full 0.996
_diffrn_reflns_Laue_measured_fraction_max 0.994
_diffrn_reflns_limit_h_max 9
_diffrn_reflns_limit_h_min -9
_diffrn_reflns_limit_k_max 11
_diffrn_reflns_limit_k_min -11
_diffrn_reflns_limit_l_max 11
_diffrn_reflns_limit_l_min -11
_diffrn_reflns_number 12390
_diffrn_reflns_point_group_measured_fraction_full 0.996
_diffrn_reflns_point_group_measured_fraction_max 0.994
_diffrn_reflns_theta_full 67.679
_diffrn_reflns_theta_max 68.644
_diffrn_reflns_theta_min 5.129
_exptl_absorpt_coefficient_mu 2.286
_exptl_absorpt_correction_T_max 0.771
_exptl_absorpt_correction_T_min 0.658
_exptl_absorpt_correction_type multi-scan
_exptl_absorpt_process_details sadabs
_exptl_crystal_colour black
_exptl_crystal_colour_primary yellow
_exptl_crystal_density_diffrn 1.456
_exptl_crystal_description block
_exptl_crystal_F_000 266
_exptl_crystal_size_max 0.2
_exptl_crystal_size_mid 0.13
_exptl_crystal_size_min 0.12
_refine_diff_density_max 0.276
_refine_diff_density_min -0.203
_refine_diff_density_rms 0.042
_refine_ls_extinction_method none
_refine_ls_goodness_of_fit_ref 1.117
_refine_ls_hydrogen_treatment constr
_refine_ls_matrix_type full
_refine_ls_number_parameters 247
_refine_ls_number_reflns 2181
_refine_ls_number_restraints 195
_refine_ls_restrained_S_all 1.084
_refine_ls_R_factor_all 0.0679
_refine_ls_R_factor_gt 0.0606
_refine_ls_shift/su_max 0.001
_refine_ls_shift/su_mean 0.000
_refine_ls_structure_factor_coef Fsqd
_refine_ls_weighting_details 'w=1/[\s^2^(Fo^2^)+(0.1317P)^2^+0.0583P] where P=(Fo^2^+2Fc^2^)/3'
_refine_ls_weighting_scheme calc
_refine_ls_wR_factor_gt 0.1963
_refine_ls_wR_factor_ref 0.2071
_reflns_Friedel_coverage 0.000
_reflns_number_gt 1784
_reflns_number_total 2181
_reflns_threshold_expression 'I > 2\s(I)'
_cod_data_source_file d1cc03767f4.cif
_cod_data_source_block a_b
_cod_original_cell_volume 591.24(5)
_cod_database_code 7129050
_shelx_shelxl_version_number 2018/3
_shelx_space_group_comment
;
The symmetry employed for this shelxl refinement is uniquely defined
by the following loop, which should always be used as a source of
symmetry information in preference to the above space-group names.
They are only intended as comments.
;
_shelx_estimated_absorpt_t_max 0.771
_shelx_estimated_absorpt_t_min 0.658
_olex2_refinement_description
;
1. Fixed Uiso
 At 1.2 times of:
  All C(H) groups
2. Rigid body (RIGU) restrains
 All non-hydrogen atoms
 with sigma for 1-2 distances of 0.005 and sigma for 1-3 distances of 0.005
3. Others
 Fixed Sof: C1(0.5) C2(0.5) C3(0.5) H3(0.5) C4(0.5) H4(0.5) C5(0.5) H5(0.5)
 C6(0.5) S1A(0.5) C1A(0.5) H1A(0.5) C1B(0.5) H1B(0.5) S1B(0.5) C7(0.5) H7(0.5)
 C8(0.5) H8(0.5) C9B(0.5) H9B(0.5) C16(0.5) C2A(0.5) C3A(0.5) H3A(0.5) C4A(0.5)
 H4A(0.5) C5A(0.5) H5A(0.5) C6A(0.5) C7A(0.5) H7A(0.5) C8A(0.5) H8A(0.5)
 C9A(0.5) H9A(0.5)
4.a Aromatic/amide H refined with riding coordinates:
 C3(H3), C4(H4), C5(H5), C1A(H1A), C1B(H1B), C7(H7), C8(H8), C9B(H9B),
 C3A(H3A), C4A(H4A), C5A(H5A), C7A(H7A), C8A(H8A), C9A(H9A)
4.b Fitted hexagon refined as free rotating group:
 C1(C2,C3,C4,C5,C6), C16(C2A,C3A,C4A,C5A,C6A)
;
_olex2_submission_special_instructions 'No special instructions were received'

loop_
_space_group_symop_operation_xyz
'x, y, z'
'-x, -y, -z'

loop_
_atom_site_label
_atom_site_type_symbol
_atom_site_fract_x
_atom_site_fract_y
_atom_site_fract_z
_atom_site_U_iso_or_equiv
_atom_site_adp_type
_atom_site_occupancy
_atom_site_site_symmetry_order
_atom_site_calc_flag
_atom_site_refinement_flags_posn
_atom_site_refinement_flags_adp
_atom_site_refinement_flags_occupancy
_atom_site_disorder_assembly
_atom_site_disorder_group
N2 N 0.0365(4) 0.5526(3) 0.3250(4) 0.1206(10) Uani 1 1 d . . . . .
C1 C 0.4620(7) 0.0672(5) 0.9839(6) 0.078(2) Uani 0.5 1 d G . P A 1
C2 C 0.5103(7) 0.2191(6) 1.0997(5) 0.0799(16) Uani 0.5 1 d G . P A 1
C3 C 0.4363(7) 0.3385(4) 1.0603(7) 0.1023(19) Uani 0.5 1 d G . P A 1
H3 H 0.468587 0.440123 1.137709 0.123 Uiso 0.5 1 calc R U P A 1
C4 C 0.3140(8) 0.3060(6) 0.9050(8) 0.112(2) Uani 0.5 1 d G . P A 1
H4 H 0.264471 0.385828 0.878620 0.134 Uiso 0.5 1 calc R U P A 1
C5 C 0.2657(7) 0.1541(7) 0.7893(6) 0.111(3) Uani 0.5 1 d G . P A 1
H5 H 0.183868 0.132305 0.685395 0.133 Uiso 0.5 1 calc R U P A 1
C6 C 0.3397(6) 0.0347(5) 0.8287(6) 0.0856(14) Uani 0.5 1 d G . P A 1
S1A S 0.1344(5) -0.2936(5) 0.0421(6) 0.0853(8) Uani 0.5 1 d . . P B 1
C1A C 0.246(3) -0.049(3) 0.278(3) 0.083(4) Uani 0.5 1 d . . P B 1
H1A H 0.302747 0.023928 0.382904 0.099 Uiso 0.5 1 calc R U P B 1
C1B C 0.118(3) -0.271(2) 0.040(3) 0.112(6) Uani 0.5 1 d . . P B 2
H1B H 0.080295 -0.374254 -0.032398 0.134 Uiso 0.5 1 calc R U P B 2
S1B S 0.2755(7) -0.0224(6) 0.3070(6) 0.0829(9) Uani 0.5 1 d . . P B 2
N1 N 0.4072(4) 0.3315(4) 0.5499(3) 0.1191(10) Uani 1 1 d . . . . .
C7 C 0.2931(10) -0.1244(9) 0.7136(11) 0.0834(15) Uani 0.5 1 d . . P A 1
H7 H 0.211130 -0.151632 0.608581 0.100 Uiso 0.5 1 calc R U P A 1
C8 C 0.3759(18) -0.2398(13) 0.7648(17) 0.101(4) Uani 0.5 1 d . . P A 1
H8 H 0.340787 -0.341793 0.688257 0.121 Uiso 0.5 1 calc R U P A 1
C9B C 0.236(3) -0.218(3) 0.1906(15) 0.089(4) Uani 0.5 1 d . . P B 2
H9B H 0.296173 -0.285430 0.232644 0.106 Uiso 0.5 1 calc R U P B 2
C10 C 0.0575(3) -0.1393(3) 0.0068(3) 0.0732(6) Uani 1 1 d . . . . .
C11 C 0.1277(3) -0.0006(3) 0.1431(3) 0.0733(6) Uani 1 1 d . . . . .
C12 C 0.0759(3) 0.1476(3) 0.1462(3) 0.0739(6) Uani 1 1 d . . . . .
C13 C 0.1439(3) 0.2847(3) 0.2818(3) 0.0813(7) Uani 1 1 d . . . . .
C14 C 0.2898(4) 0.3034(4) 0.4294(4) 0.0930(8) Uani 1 1 d . . . . .
C15 C 0.0798(4) 0.4314(3) 0.2974(4) 0.0920(8) Uani 1 1 d . . . . .
C16 C 0.4431(7) 0.0225(7) 0.9422(6) 0.0777(18) Uani 0.5 1 d G . P C 2
C2A C 0.3491(8) -0.0926(5) 0.7893(7) 0.107(3) Uani 0.5 1 d G . P C 2
C3A C 0.2324(7) -0.0538(8) 0.6688(5) 0.110(2) Uani 0.5 1 d G . P C 2
H3A H 0.169546 -0.130792 0.566537 0.131 Uiso 0.5 1 calc R U P C 2
C4A C 0.2098(7) 0.1002(9) 0.7010(7) 0.119(3) Uani 0.5 1 d G . P C 2
H4A H 0.131752 0.126153 0.620351 0.143 Uiso 0.5 1 calc R U P C 2
C5A C 0.3038(8) 0.2153(6) 0.8538(8) 0.107(3) Uani 0.5 1 d G . P C 2
H5A H 0.288667 0.318259 0.875402 0.128 Uiso 0.5 1 calc R U P C 2
C6A C 0.4205(6) 0.1764(6) 0.9744(5) 0.0951(15) Uani 0.5 1 d G . P C 2
C7A C 0.5208(15) 0.2984(12) 1.1372(13) 0.118(3) Uani 0.5 1 d . . P C 2
H7A H 0.509498 0.402485 1.161925 0.142 Uiso 0.5 1 calc R U P C 2
C8A C 0.644(2) 0.2449(18) 1.2625(14) 0.115(5) Uani 0.5 1 d . . P C 2
H8A H 0.709452 0.313819 1.368173 0.138 Uiso 0.5 1 calc R U P C 2
C9A C 0.262(3) -0.188(3) 0.2399(17) 0.082(3) Uani 0.5 1 d . . P B 1
H9A H 0.333582 -0.228958 0.309975 0.098 Uiso 0.5 1 calc R U P B 1

loop_
_atom_site_aniso_label
_atom_site_aniso_U_11
_atom_site_aniso_U_22
_atom_site_aniso_U_33
_atom_site_aniso_U_23
_atom_site_aniso_U_13
_atom_site_aniso_U_12
N2 0.116(2) 0.1000(17) 0.124(2) 0.0534(15) 0.0072(16) 0.0228(15)
C1 0.062(3) 0.082(4) 0.106(4) 0.039(3) 0.049(3) 0.016(3)
C2 0.065(3) 0.099(4) 0.090(4) 0.046(4) 0.036(3) 0.018(3)
C3 0.091(4) 0.101(4) 0.163(6) 0.076(4) 0.077(4) 0.041(3)
C4 0.097(4) 0.112(5) 0.191(7) 0.098(5) 0.088(4) 0.060(4)
C5 0.082(5) 0.152(7) 0.138(8) 0.090(6) 0.051(5) 0.038(5)
C6 0.071(3) 0.096(3) 0.119(4) 0.058(3) 0.053(3) 0.025(2)
S1A 0.0700(11) 0.1045(13) 0.107(2) 0.0696(14) 0.0312(11) 0.0334(10)
C1A 0.055(5) 0.108(6) 0.077(6) 0.038(5) 0.013(4) 0.007(4)
C1B 0.102(8) 0.135(9) 0.091(7) 0.052(7) 0.017(5) 0.048(6)
S1B 0.0670(16) 0.108(2) 0.092(2) 0.0637(19) 0.0230(14) 0.0300(15)
N1 0.119(2) 0.126(2) 0.0967(17) 0.0525(15) 0.0116(15) 0.0425(16)
C7 0.067(4) 0.106(4) 0.095(5) 0.059(4) 0.029(3) 0.022(3)
C8 0.092(7) 0.098(6) 0.159(12) 0.079(7) 0.072(7) 0.041(5)
C9B 0.079(8) 0.125(9) 0.082(8) 0.069(8) 0.021(6) 0.036(6)
C10 0.0527(10) 0.1017(16) 0.0916(15) 0.0629(13) 0.0300(10) 0.0280(10)
C11 0.0514(10) 0.1045(16) 0.0883(14) 0.0615(13) 0.0280(10) 0.0271(10)
C12 0.0530(11) 0.1026(16) 0.0914(15) 0.0615(14) 0.0307(11) 0.0254(10)
C13 0.0650(12) 0.1001(16) 0.0941(16) 0.0563(14) 0.0271(11) 0.0248(11)
C14 0.0858(16) 0.1094(19) 0.0942(17) 0.0559(15) 0.0280(14) 0.0323(14)
C15 0.0778(15) 0.0984(18) 0.1030(18) 0.0562(15) 0.0182(13) 0.0180(13)
C16 0.060(3) 0.101(4) 0.095(4) 0.055(4) 0.038(3) 0.023(3)
C2A 0.064(4) 0.172(9) 0.070(4) 0.042(4) 0.016(3) -0.007(4)
C3A 0.075(3) 0.165(6) 0.097(4) 0.061(5) 0.032(3) 0.006(4)
C4A 0.082(4) 0.177(7) 0.133(6) 0.095(6) 0.045(4) 0.031(5)
C5A 0.080(4) 0.146(7) 0.155(7) 0.104(6) 0.067(4) 0.050(4)
C6A 0.087(4) 0.108(4) 0.127(5) 0.065(4) 0.063(3) 0.031(3)
C7A 0.103(6) 0.118(7) 0.139(6) 0.039(6) 0.067(5) 0.010(5)
C8A 0.084(6) 0.150(11) 0.062(3) -0.005(4) 0.027(3) -0.034(6)
C9A 0.058(4) 0.122(8) 0.081(7) 0.070(7) 0.011(5) 0.027(5)

loop_
_atom_type_symbol
_atom_type_description
_atom_type_scat_dispersion_real
_atom_type_scat_dispersion_imag
_atom_type_scat_source
C C 0.0181 0.0091 'International Tables Vol C Tables 4.2.6.8 and 6.1.1.4'
H H 0.0000 0.0000 'International Tables Vol C Tables 4.2.6.8 and 6.1.1.4'
N N 0.0311 0.0180 'International Tables Vol C Tables 4.2.6.8 and 6.1.1.4'
S S 0.3331 0.5567 'International Tables Vol C Tables 4.2.6.8 and 6.1.1.4'

loop_
_geom_angle_atom_site_label_1
_geom_angle_atom_site_label_2
_geom_angle_atom_site_label_3
_geom_angle
_geom_angle_site_symmetry_1
_geom_angle_site_symmetry_3
_geom_angle_publ_flag
C2 C1 C1 123.3(5) . 2_657 ?
C2 C1 C6 120.0 . . ?
C6 C1 C1 116.7(5) . 2_657 ?
C1 C2 C3 120.0 . . ?
C8 C2 C1 116.3(6) 2_657 . ?
C8 C2 C3 123.6(6) 2_657 . ?
C2 C3 H3 120.0 . . ?
C4 C3 C2 120.0 . . ?
C4 C3 H3 120.0 . . ?
C3 C4 H4 120.0 . . ?
C3 C4 C5 120.0 . . ?
C5 C4 H4 120.0 . . ?
C4 C5 H5 120.0 . . ?
C6 C5 C4 120.0 . . ?
C6 C5 H5 120.0 . . ?
C1 C6 C7 117.9(5) . . ?
C5 C6 C1 120.0 . . ?
C5 C6 C7 122.1(5) . . ?
C10 S1A C9A 94.8(7) . . ?
C11 C1A H1A 121.1 . . ?
C9A C1A H1A 121.1 . . ?
C9A C1A C11 117.8(16) . . ?
C9B C1B H1B 126.1 . . ?
C9B C1B C10 107.8(17) . . ?
C10 C1B H1B 126.1 . . ?
C11 S1B C9B 87.7(5) . . ?
C6 C7 H7 120.8 . . ?
C8 C7 C6 118.3(9) . . ?
C8 C7 H7 120.8 . . ?
C2 C8 C7 127.4(11) 2_657 . ?
C2 C8 H8 116.3 2_657 . ?
C7 C8 H8 116.3 . . ?
C1B C9B S1B 118.7(16) . . ?
C1B C9B H9B 120.6 . . ?
S1B C9B H9B 120.6 . . ?
C11 C10 S1A 112.4(2) . . ?
C11 C10 C1B 112.0(9) . . ?
C11 C10 C12 122.6(2) . 2 ?
C12 C10 S1A 124.9(3) 2 . ?
C10 C11 C1A 104.6(9) . . ?
C10 C11 S1B 113.6(2) . . ?
C10 C11 C12 123.2(2) . . ?
C12 C11 C1A 131.9(9) . . ?
C12 C11 S1B 123.2(3) . . ?
C11 C12 C10 114.2(2) . 2 ?
C13 C12 C10 122.6(2) . 2 ?
C13 C12 C11 123.1(2) . . ?
C12 C13 C14 125.3(2) . . ?
C12 C13 C15 125.5(2) . . ?
C14 C13 C15 109.3(2) . . ?
N1 C14 C13 174.1(3) . . ?
N2 C15 C13 173.6(3) . . ?
C16 C16 C2A 117.7(6) 2_657 . ?
C16 C16 C6A 122.3(6) 2_657 . ?
C2A C16 C6A 120.0 . . ?
C16 C2A C3A 120.0 . . ?
C8A C2A C16 127.8(8) 2_657 . ?
C8A C2A C3A 112.2(8) 2_657 . ?
C2A C3A H3A 120.0 . . ?
C2A C3A C4A 120.0 . . ?
C4A C3A H3A 120.0 . . ?
C3A C4A H4A 120.0 . . ?
C5A C4A C3A 120.0 . . ?
C5A C4A H4A 120.0 . . ?
C4A C5A H5A 120.0 . . ?
C4A C5A C6A 120.0 . . ?
C6A C5A H5A 120.0 . . ?
C16 C6A C7A 119.8(6) . . ?
C5A C6A C16 120.0 . . ?
C5A C6A C7A 120.2(6) . . ?
C6A C7A H7A 121.7 . . ?
C6A C7A C8A 116.6(9) . . ?
C8A C7A H7A 121.7 . . ?
C2A C8A C7A 115.8(8) 2_657 . ?
C2A C8A H8A 122.1 2_657 . ?
C7A C8A H8A 122.1 . . ?
S1A C9A H9A 124.9 . . ?
C1A C9A S1A 110.3(13) . . ?
C1A C9A H9A 124.9 . . ?

loop_
_geom_bond_atom_site_label_1
_geom_bond_atom_site_label_2
_geom_bond_distance
_geom_bond_site_symmetry_2
_geom_bond_publ_flag
N2 C15 1.146(4) . ?
C1 C1 1.496(6) 2_657 ?
C1 C2 1.3900 . ?
C1 C6 1.3900 . ?
C2 C3 1.3900 . ?
C2 C8 1.247(15) 2_657 ?
C3 H3 0.9300 . ?
C3 C4 1.3900 . ?
C4 H4 0.9300 . ?
C4 C5 1.3900 . ?
C5 H5 0.9300 . ?
C5 C6 1.3900 . ?
C6 C7 1.438(9) . ?
S1A C10 1.688(4) . ?
S1A C9A 1.699(14) . ?
C1A H1A 0.9300 . ?
C1A C11 1.550(19) . ?
C1A C9A 1.24(3) . ?
C1B H1B 0.9300 . ?
C1B C9B 1.32(2) . ?
C1B C10 1.438(16) . ?
S1B C9B 1.71(2) . ?
S1B C11 1.702(4) . ?
N1 C14 1.137(4) . ?
C7 H7 0.9300 . ?
C7 C8 1.431(12) . ?
C8 H8 0.9300 . ?
C9B H9B 0.9300 . ?
C10 C11 1.392(4) . ?
C10 C12 1.464(3) 2 ?
C11 C12 1.448(3) . ?
C12 C13 1.378(4) . ?
C13 C14 1.432(4) . ?
C13 C15 1.439(4) . ?
C16 C16 1.383(7) 2_657 ?
C16 C2A 1.3900 . ?
C16 C6A 1.3900 . ?
C2A C3A 1.3900 . ?
C2A C8A 1.337(17) 2_657 ?
C3A H3A 0.9300 . ?
C3A C4A 1.3900 . ?
C4A H4A 0.9300 . ?
C4A C5A 1.3900 . ?
C5A H5A 0.9300 . ?
C5A C6A 1.3900 . ?
C6A C7A 1.479(11) . ?
C7A H7A 0.9300 . ?
C7A C8A 1.53(2) . ?
C8A H8A 0.9300 . ?
C9A H9A 0.9300 . ?

loop_
_geom_torsion_atom_site_label_1
_geom_torsion_atom_site_label_2
_geom_torsion_atom_site_label_3
_geom_torsion_atom_site_label_4
_geom_torsion
_geom_torsion_site_symmetry_1
_geom_torsion_site_symmetry_2
_geom_torsion_site_symmetry_3
_geom_torsion_site_symmetry_4
_geom_torsion_publ_flag
C1 C1 C2 C3 179.0(7) 2_657 . . . ?
C1 C1 C2 C8 0.6(8) 2_657 . . 2_657 ?
C1 C1 C6 C5 -179.0(6) 2_657 . . . ?
C1 C1 C6 C7 1.4(7) 2_657 . . . ?
C1 C2 C3 C4 0.0 . . . . ?
C1 C6 C7 C8 -0.4(9) . . . . ?
C2 C1 C6 C5 0.0 . . . . ?
C2 C1 C6 C7 -179.6(4) . . . . ?
C2 C3 C4 C5 0.0 . . . . ?
C3 C4 C5 C6 0.0 . . . . ?
C4 C5 C6 C1 0.0 . . . . ?
C4 C5 C6 C7 179.6(4) . . . . ?
C5 C6 C7 C8 180.0(7) . . . . ?
C6 C1 C2 C3 0.0 . . . . ?
C6 C1 C2 C8 -178.4(8) . . . 2_657 ?
C6 C7 C8 C2 -1.4(17) . . . 2_657 ?
S1A C10 C11 C1A -2.2(9) . . . . ?
S1A C10 C11 C12 -177.06(19) . . . . ?
C1A C11 C12 C10 -173.2(11) . . . 2 ?
C1A C11 C12 C13 6.0(11) . . . . ?
C1B C10 C11 S1B 3.6(8) . . . . ?
C1B C10 C11 C12 -174.8(8) . . . . ?
S1B C11 C12 C10 -178.2(3) . . . 2 ?
S1B C11 C12 C13 1.0(4) . . . . ?
C8 C2 C3 C4 178.3(8) 2_657 . . . ?
C9B C1B C10 C11 -4.5(17) . . . . ?
C9B C1B C10 C12 -179.1(13) . . . 2 ?
C9B S1B C11 C10 -1.3(8) . . . . ?
C9B S1B C11 C12 177.1(8) . . . . ?
C10 S1A C9A C1A 1.1(17) . . . . ?
C10 C1B C9B S1B 4(2) . . . . ?
C10 C11 C12 C10 0.0(3) . . . 2 ?
C10 C11 C12 C13 179.3(2) . . . . ?
C10 C12 C13 C14 -172.7(2) 2 . . . ?
C10 C12 C13 C15 7.2(4) 2 . . . ?
C11 C1A C9A S1A -3(2) . . . . ?
C11 S1B C9B C1B -1.6(19) . . . . ?
C11 C12 C13 C14 8.1(4) . . . . ?
C11 C12 C13 C15 -171.9(2) . . . . ?
C12 C10 C11 C1A 174.8(8) 2 . . . ?
C12 C10 C11 S1B 178.4(2) 2 . . . ?
C12 C10 C11 C12 0.0(4) 2 . . . ?
C16 C16 C2A C3A 179.8(7) 2_657 . . . ?
C16 C16 C2A C8A -1.0(9) 2_657 . . 2_657 ?
C16 C16 C6A C5A -179.8(7) 2_657 . . . ?
C16 C16 C6A C7A 0.2(8) 2_657 . . . ?
C16 C2A C3A C4A 0.0 . . . . ?
C16 C6A C7A C8A -0.8(11) . . . . ?
C2A C16 C6A C5A 0.0 . . . . ?
C2A C16 C6A C7A 180.0(5) . . . . ?
C2A C3A C4A C5A 0.0 . . . . ?
C3A C4A C5A C6A 0.0 . . . . ?
C4A C5A C6A C16 0.0 . . . . ?
C4A C5A C6A C7A -180.0(5) . . . . ?
C5A C6A C7A C8A 179.2(8) . . . . ?
C6A C16 C2A C3A 0.0 . . . . ?
C6A C16 C2A C8A 179.3(9) . . . 2_657 ?
C6A C7A C8A C2A 1.3(16) . . . 2_657 ?
C8A C2A C3A C4A -179.4(8) 2_657 . . . ?
C9A S1A C10 C11 0.9(8) . . . . ?
C9A S1A C10 C12 -176.0(7) . . . 2 ?
C9A C1A C11 C10 3(2) . . . . ?
C9A C1A C11 C12 177.5(13) . . . . ?
